data_4322710
loop_
_publ_author_name
'Jennifer L. Sebestl'
'T. Timothy Nadasdi'
'Mary Jane Heeg'
'Charles H. Winter'

_publ_section_title
;
 Monomeric Three- and Four-Coordinate Magnesium Amides
;
_journal_name_full 'Inorganic Chemistry'
_journal_page_first 1289
_journal_page_last 1294
_journal_paper_doi 10.1021/ic970905m
_journal_volume 37
_journal_year 1998
_chemical_formula_sum 'C19 H45 Mg N3 Si4'
_chemical_formula_weight 452.25
_chemical_name_systematic
;
 ?
;
_space_group_IT_number 61
_symmetry_cell_setting orthorhombic
_symmetry_space_group_name_Hall '-P 2ac 2ab'
_symmetry_space_group_name_H-M 'P b c a'
_atom_sites_solution_hydrogens geom
_atom_sites_solution_primary direct
_atom_sites_solution_secondary difmap
_audit_creation_method SHELXL
_cell_angle_alpha 90.00
_cell_angle_beta 90.00
_cell_angle_gamma 90.00
_cell_formula_units_Z 8
_cell_length_a 18.6221(13)
_cell_length_b 15.3236(9)
_cell_length_c 20.9085(14)
_cell_measurement_reflns_used 4873
_cell_measurement_temperature 295(2)
_cell_volume 5966.4(7)
_computing_cell_refinement 'Siemens SAINT'
_computing_data_collection 'Siemens SMART'
_computing_data_reduction 'Siemens SAINT'
_computing_molecular_graphics SHELXTL-Plus
_computing_publication_material SHELXL-93
_computing_structure_refinement 'SHELXL-93 (Sheldrick, 1993)'
_computing_structure_solution 'SHELXS-86 (Sheldrick, 1990)'
_diffrn_ambient_temperature 295(2)
_diffrn_measurement_device 'Siemens P4/CCD'
_diffrn_measurement_method 'SMART CCD'
_diffrn_radiation_monochromator graphite
_diffrn_radiation_source 'fine-focus sealed tube'
_diffrn_radiation_type MoK\a
_diffrn_radiation_wavelength 0.71073
_diffrn_reflns_av_R_equivalents 0.130
_diffrn_reflns_av_sigmaI/netI 0.1497
_diffrn_reflns_limit_h_max 22
_diffrn_reflns_limit_h_min 0
_diffrn_reflns_limit_k_max 20
_diffrn_reflns_limit_k_min 0
_diffrn_reflns_limit_l_max 26
_diffrn_reflns_limit_l_min 0
_diffrn_reflns_number 30663
_diffrn_reflns_theta_max 28.28
_diffrn_reflns_theta_min 1.95
_diffrn_standards_interval_time 21600
_diffrn_standards_number '50 frames'
_exptl_absorpt_coefficient_mu 0.229
_exptl_absorpt_correction_T_max 0.956
_exptl_absorpt_correction_T_min 0.415
_exptl_absorpt_correction_type empirical
_exptl_crystal_colour Colorless
_exptl_crystal_density_diffrn 1.007
_exptl_crystal_description 'Cut fragment'
_exptl_crystal_F_000 1984
_exptl_crystal_size_max 0.40
_exptl_crystal_size_mid 0.28
_exptl_crystal_size_min 0.26
_refine_diff_density_max 0.329
_refine_diff_density_min -0.195
_refine_diff_density_rms 0.048
_refine_ls_extinction_coef 0.0000(3)
_refine_ls_extinction_expression Fc^*^=kFc[1+0.001xFc^2^\l^3^/sin(2\q)]^-1/4^
_refine_ls_extinction_method SHELXL
_refine_ls_goodness_of_fit_all 0.986
_refine_ls_goodness_of_fit_obs 1.228
_refine_ls_hydrogen_treatment riding
_refine_ls_matrix_type full
_refine_ls_number_parameters 259
_refine_ls_number_reflns 6681
_refine_ls_number_restraints 0
_refine_ls_restrained_S_all 0.988
_refine_ls_restrained_S_obs 1.228
_refine_ls_R_factor_all 0.2326
_refine_ls_R_factor_obs 0.0839
_refine_ls_shift/esd_max -1.010
_refine_ls_shift/esd_mean 0.004
_refine_ls_structure_factor_coef Fsqd
_refine_ls_weighting_details 'w=1/[\s^2^(Fo^2^)+(0.0806P)^2^+0.0000P] where P=(Fo^2^+2Fc^2^)/3'
_refine_ls_weighting_scheme calc
_refine_ls_wR_factor_all 0.1977
_refine_ls_wR_factor_obs 0.1531
_reflns_number_observed 2687
_reflns_number_total 6684
_reflns_observed_criterion >2sigma(I)
_cod_data_source_file ic970905m_5.cif
_cod_data_source_block jenl(7)
_cod_depositor_comments
;
The following automatic conversions were performed:

'_refine_ls_weighting_scheme' value 'calc
w=1/[\s^2^(Fo^2^)+(0.0806P)^2^+0.0000P] where P=(Fo^2^+2Fc^2^)/3' was
changed to 'calc'. New tag '_refine_ls_weighting_details' was
created. The value of the new tag was set to
'w=1/[\s^2^(Fo^2^)+(0.0806P)^2^+0.0000P] where P=(Fo^2^+2Fc^2^)/3'.

Automatic conversion script
Id: cif_fix_values 3143 2015-03-26 13:38:13Z robertas 
;
_cod_database_code 4322710

loop_
_symmetry_equiv_pos_as_xyz
'x, y, z'
'-x+1/2, -y, z+1/2'
'-x, y+1/2, -z+1/2'
'x+1/2, -y+1/2, -z'
'-x, -y, -z'
'x-1/2, y, -z-1/2'
'x, -y-1/2, z-1/2'
'-x-1/2, y-1/2, z'

loop_
_atom_site_aniso_label
_atom_site_aniso_U_11
_atom_site_aniso_U_22
_atom_site_aniso_U_33
_atom_site_aniso_U_23
_atom_site_aniso_U_13
_atom_site_aniso_U_12
Mg1 0.0471(9) 0.0565(9) 0.0508(8) -0.0082(7) 0.0015(7) -0.0005(6)
Si1 0.0747(10) 0.0682(9) 0.0658(8) 0.0070(7) 0.0097(7) -0.0094(7)
Si2 0.0752(10) 0.0637(9) 0.0616(8) -0.0129(6) -0.0082(7) -0.0004(7)
Si3 0.0634(9) 0.0662(8) 0.0592(7) 0.0051(6) -0.0040(7) 0.0024(7)
Si4 0.0486(8) 0.0688(8) 0.0646(7) 0.0052(6) 0.0060(6) 0.0028(6)
N1 0.050(2) 0.054(2) 0.050(2) -0.009(2) 0.001(2) -0.002(2)
N2 0.045(2) 0.057(2) 0.052(2) 0.000(2) 0.000(2) 0.004(2)
C1 0.151(5) 0.061(3) 0.111(4) 0.012(3) 0.005(4) -0.023(3)
C2 0.147(7) 0.138(6) 0.187(7) 0.018(5) 0.089(6) -0.034(5)
C3 0.156(6) 0.115(5) 0.118(4) 0.049(4) -0.045(4) -0.017(4)
C4 0.197(8) 0.137(5) 0.143(6) -0.066(5) 0.073(5) -0.016(5)
C5 0.112(5) 0.108(5) 0.145(5) -0.024(4) -0.041(4) -0.024(4)
C6 0.212(8) 0.066(4) 0.131(5) -0.011(4) -0.060(5) -0.010(4)
C7 0.111(5) 0.089(4) 0.117(4) 0.036(3) -0.023(4) -0.015(3)
C8 0.098(5) 0.138(5) 0.094(4) 0.018(3) -0.002(3) 0.052(4)
C9 0.109(4) 0.108(4) 0.071(3) -0.002(3) -0.019(3) -0.008(3)
C10 0.079(4) 0.113(4) 0.096(4) -0.003(3) 0.029(3) 0.026(3)
C11 0.061(3) 0.095(4) 0.111(4) 0.015(3) 0.007(3) 0.019(3)
C12 0.071(4) 0.121(5) 0.117(4) 0.015(4) -0.021(3) -0.028(3)
N3 0.057(2) 0.055(2) 0.055(2) -0.009(2) 0.001(2) -0.001(2)
C13 0.058(3) 0.066(3) 0.060(3) -0.001(2) -0.005(2) 0.000(3)
C14 0.055(3) 0.096(4) 0.099(4) 0.004(3) -0.014(3) -0.012(3)
C15 0.084(5) 0.085(4) 0.117(5) -0.005(4) -0.042(4) -0.022(3)
C16 0.112(5) 0.059(3) 0.074(3) -0.011(3) -0.021(4) -0.010(3)
C17 0.076(4) 0.056(3) 0.055(3) 0.000(2) -0.006(3) -0.008(3)
C18 0.052(3) 0.121(4) 0.096(4) -0.021(3) 0.007(3) 0.014(3)
C19 0.097(4) 0.070(3) 0.091(4) -0.025(3) 0.013(3) 0.003(3)

loop_
_atom_site_label
_atom_site_type_symbol
_atom_site_fract_x
_atom_site_fract_y
_atom_site_fract_z
_atom_site_U_iso_or_equiv
_atom_site_thermal_displace_type
_atom_site_occupancy
_atom_site_calc_flag
_atom_site_refinement_flags
_atom_site_disorder_group
Mg1 Mg 0.11900(7) 0.39715(8) 0.17977(6) 0.0515(4) Uani 1 d . .
Si1 Si 0.10531(8) 0.29956(8) 0.31360(6) 0.0695(4) Uani 1 d . .
Si2 Si 0.13547(7) 0.49157(8) 0.31174(6) 0.0668(4) Uani 1 d . .
Si3 Si 0.15867(7) 0.50688(8) 0.05499(6) 0.0629(4) Uani 1 d . .
Si4 Si 0.27493(6) 0.40934(8) 0.12377(6) 0.0607(4) Uani 1 d . .
N1 N 0.1175(2) 0.3957(2) 0.27416(13) 0.0514(8) Uani 1 d . .
N2 N 0.1877(2) 0.4419(2) 0.11563(13) 0.0516(8) Uani 1 d . .
C1 C 0.1044(3) 0.2064(3) 0.2571(3) 0.108(2) Uani 1 d . .
H1A H 0.0627(9) 0.2103(11) 0.2302(10) 0.129 Uiso 1 calc R .
H1B H 0.1031(18) 0.1527(3) 0.2807(3) 0.129 Uiso 1 calc R .
H1C H 0.1469(8) 0.2081(12) 0.2312(11) 0.129 Uiso 1 calc R .
C2 C 0.0184(4) 0.2928(4) 0.3571(3) 0.157(3) Uani 1 d . .
H2A H 0.0168(10) 0.2398(15) 0.3816(17) 0.189 Uiso 1 calc R .
H2B H -0.0205(4) 0.2932(28) 0.3269(4) 0.189 Uiso 1 calc R .
H2C H 0.0138(11) 0.3419(16) 0.3853(16) 0.189 Uiso 1 calc R .
C3 C 0.1789(3) 0.2739(4) 0.3719(3) 0.130(2) Uani 1 d . .
H3A H 0.1695(10) 0.2187(12) 0.3919(13) 0.156 Uiso 1 calc R .
H3B H 0.1810(13) 0.3187(13) 0.4039(10) 0.156 Uiso 1 calc R .
H3C H 0.2240(4) 0.2712(23) 0.3496(4) 0.156 Uiso 1 calc R .
C4 C 0.0836(4) 0.5080(4) 0.3873(3) 0.159(3) Uani 1 d . .
H4A H 0.0352(8) 0.5245(28) 0.3771(3) 0.191 Uiso 1 calc R .
H4B H 0.1058(14) 0.5533(21) 0.4121(11) 0.191 Uiso 1 calc R .
H4C H 0.0832(20) 0.4547(10) 0.4114(10) 0.191 Uiso 1 calc R .
C5 C 0.2318(3) 0.5035(4) 0.3351(3) 0.122(2) Uani 1 d . .
H5A H 0.2384(5) 0.5578(11) 0.3573(14) 0.146 Uiso 1 calc R .
H5B H 0.2613(3) 0.5027(22) 0.2975(3) 0.146 Uiso 1 calc R .
H5C H 0.2452(6) 0.4561(12) 0.3627(13) 0.146 Uiso 1 calc R .
C6 C 0.1178(3) 0.5851(3) 0.2591(3) 0.137(3) Uani 1 d . .
H6A H 0.1317(20) 0.6380(4) 0.2803(8) 0.164 Uiso 1 calc R .
H6B H 0.0675(4) 0.5873(15) 0.2491(15) 0.164 Uiso 1 calc R .
H6C H 0.1449(16) 0.5788(13) 0.2203(8) 0.164 Uiso 1 calc R .
C7 C 0.2242(3) 0.5943(3) 0.0320(3) 0.106(2) Uani 1 d . .
H7A H 0.2044(7) 0.6289(13) -0.0019(10) 0.127 Uiso 1 calc R .
H7B H 0.2682(6) 0.5679(3) 0.0179(13) 0.127 Uiso 1 calc R .
H7C H 0.2337(12) 0.6308(12) 0.0684(5) 0.127 Uiso 1 calc R .
C8 C 0.0734(3) 0.5627(4) 0.0762(2) 0.110(2) Uani 1 d . .
H8A H 0.0567(9) 0.5958(16) 0.0402(5) 0.132 Uiso 1 calc R .
H8B H 0.0816(4) 0.6012(15) 0.1117(9) 0.132 Uiso 1 calc R .
H8C H 0.0380(5) 0.5200(4) 0.0877(14) 0.132 Uiso 1 calc R .
C9 C 0.1384(3) 0.4459(3) -0.0196(2) 0.096(2) Uani 1 d . .
H9A H 0.1808(5) 0.4158(15) -0.0337(8) 0.115 Uiso 1 calc R .
H9B H 0.1231(15) 0.4860(4) -0.0521(5) 0.115 Uiso 1 calc R .
H9C H 0.1009(11) 0.4043(13) -0.0115(4) 0.115 Uiso 1 calc R .
C10 C 0.3137(3) 0.3629(3) 0.0490(2) 0.096(2) Uani 1 d . .
H10A H 0.2821(8) 0.3188(13) 0.0325(7) 0.116 Uiso 1 calc R .
H10B H 0.3597(7) 0.3375(16) 0.0581(3) 0.116 Uiso 1 calc R .
H10C H 0.3192(14) 0.4084(5) 0.0178(5) 0.116 Uiso 1 calc R .
C11 C 0.2814(3) 0.3202(3) 0.1841(2) 0.089(2) Uani 1 d . .
H11A H 0.3309(3) 0.3050(13) 0.1903(10) 0.107 Uiso 1 calc R .
H11B H 0.2555(13) 0.2701(7) 0.1691(6) 0.107 Uiso 1 calc R .
H11C H 0.2612(14) 0.3397(7) 0.2238(4) 0.107 Uiso 1 calc R .
C12 C 0.3368(3) 0.4988(3) 0.1506(3) 0.103(2) Uani 1 d . .
H12A H 0.3836(5) 0.4750(5) 0.1589(14) 0.124 Uiso 1 calc R .
H12B H 0.3183(9) 0.5250(13) 0.1889(8) 0.124 Uiso 1 calc R .
H12C H 0.3403(13) 0.5423(10) 0.1176(6) 0.124 Uiso 1 calc R .
N3 N 0.0258(2) 0.3392(2) 0.13567(15) 0.0556(9) Uani 1 d . .
C13 C -0.0409(2) 0.3670(3) 0.1518(2) 0.0614(12) Uani 1 d . .
C14 C -0.1016(3) 0.3303(4) 0.1253(3) 0.0834(15) Uani 1 d . .
H14 H -0.1471(3) 0.3493(4) 0.1374(3) 0.100 Uiso 1 calc R .
C15 C -0.0936(3) 0.2667(4) 0.0818(3) 0.095(2) Uani 1 d . .
H15 H -0.1342(3) 0.2423(4) 0.0631(3) 0.114 Uiso 1 calc R .
C16 C -0.0279(4) 0.2370(3) 0.0644(2) 0.082(2) Uani 1 d . .
H16 H -0.0230(4) 0.1924(3) 0.0345(2) 0.098 Uiso 1 calc R .
C17 C 0.0313(3) 0.2749(3) 0.0922(2) 0.0624(12) Uani 1 d . .
C18 C -0.0464(2) 0.4406(3) 0.1981(2) 0.090(2) Uani 1 d . .
H18A H -0.0950(4) 0.4451(12) 0.2131(10) 0.108 Uiso 1 calc R .
H18B H -0.0329(14) 0.4940(4) 0.1774(4) 0.108 Uiso 1 calc R .
H18C H -0.0150(11) 0.4300(9) 0.2337(7) 0.108 Uiso 1 calc R .
C19 C 0.1058(3) 0.2415(3) 0.0761(2) 0.086(2) Uani 1 d . .
H19A H 0.1052(4) 0.2153(15) 0.0344(5) 0.103 Uiso 1 calc R .
H19B H 0.1201(6) 0.1988(12) 0.1072(7) 0.103 Uiso 1 calc R .
H19C H 0.1392(4) 0.2892(4) 0.0766(12) 0.103 Uiso 1 calc R .

loop_
_atom_type_symbol
_atom_type_description
_atom_type_scat_dispersion_real
_atom_type_scat_dispersion_imag
_atom_type_scat_source
C C 0.0033 0.0016 'International Tables Vol C Tables 4.2.6.8 and 6.1.1.4'
H H 0.0000 0.0000 'International Tables Vol C Tables 4.2.6.8 and 6.1.1.4'
N N 0.0061 0.0033 'International Tables Vol C Tables 4.2.6.8 and 6.1.1.4'
Mg Mg 0.0486 0.0363 'International Tables Vol C Tables 4.2.6.8 and 6.1.1.4'
Si Si 0.0817 0.0704 'International Tables Vol C Tables 4.2.6.8 and 6.1.1.4'

loop_
_geom_angle_atom_site_label_1
_geom_angle_atom_site_label_2
_geom_angle_atom_site_label_3
_geom_angle
_geom_angle_site_symmetry_1
_geom_angle_site_symmetry_3
_geom_angle_publ_flag
N1 Mg1 N2 133.73(14) . . ?
N1 Mg1 N3 114.29(13) . . ?
N2 Mg1 N3 111.97(13) . . ?
N1 Si1 C1 111.0(2) . . ?
N1 Si1 C2 113.6(2) . . ?
C1 Si1 C2 105.1(3) . . ?
N1 Si1 C3 113.4(2) . . ?
C1 Si1 C3 105.0(3) . . ?
C2 Si1 C3 107.9(3) . . ?
N1 Si2 C6 111.2(2) . . ?
N1 Si2 C4 114.0(2) . . ?
C6 Si2 C4 108.0(3) . . ?
N1 Si2 C5 113.2(2) . . ?
C6 Si2 C5 104.7(3) . . ?
C4 Si2 C5 105.2(3) . . ?
N2 Si3 C8 111.3(2) . . ?
N2 Si3 C9 113.3(2) . . ?
C8 Si3 C9 105.0(2) . . ?
N2 Si3 C7 113.7(2) . . ?
C8 Si3 C7 106.8(3) . . ?
C9 Si3 C7 106.1(2) . . ?
N2 Si4 C11 110.1(2) . . ?
N2 Si4 C10 113.4(2) . . ?
C11 Si4 C10 105.2(2) . . ?
N2 Si4 C12 113.6(2) . . ?
C11 Si4 C12 107.1(2) . . ?
C10 Si4 C12 107.0(2) . . ?
Si2 N1 Si1 123.4(2) . . ?
Si2 N1 Mg1 116.8(2) . . ?
Si1 N1 Mg1 119.7(2) . . ?
Si3 N2 Si4 123.2(2) . . ?
Si3 N2 Mg1 120.2(2) . . ?
Si4 N2 Mg1 116.6(2) . . ?
C17 N3 C13 118.0(4) . . ?
C17 N3 Mg1 121.9(3) . . ?
C13 N3 Mg1 120.1(3) . . ?
N3 C13 C14 121.6(4) . . ?
N3 C13 C18 117.6(4) . . ?
C14 C13 C18 120.8(5) . . ?
C15 C14 C13 118.4(5) . . ?
C14 C15 C16 121.8(5) . . ?
C15 C16 C17 117.9(5) . . ?
N3 C17 C16 122.3(5) . . ?
N3 C17 C19 117.9(4) . . ?
C16 C17 C19 119.8(5) . . ?

loop_
_geom_bond_atom_site_label_1
_geom_bond_atom_site_label_2
_geom_bond_distance
_geom_bond_site_symmetry_2
_geom_bond_publ_flag
Mg1 N1 1.974(3) . ?
Mg1 N2 1.976(3) . ?
Mg1 N3 2.158(3) . ?
Si1 N1 1.704(3) . ?
Si1 C1 1.852(5) . ?
Si1 C2 1.860(6) . ?
Si1 C3 1.876(5) . ?
Si2 N1 1.699(3) . ?
Si2 C6 1.837(5) . ?
Si2 C4 1.868(6) . ?
Si2 C5 1.868(5) . ?
Si3 N2 1.701(3) . ?
Si3 C8 1.857(5) . ?
Si3 C9 1.857(5) . ?
Si3 C7 1.875(5) . ?
Si4 N2 1.707(3) . ?
Si4 C11 1.862(4) . ?
Si4 C10 1.864(4) . ?
Si4 C12 1.877(5) . ?
N3 C17 1.344(5) . ?
N3 C13 1.355(5) . ?
C13 C14 1.379(6) . ?
C13 C18 1.490(6) . ?
C14 C15 1.343(6) . ?
C15 C16 1.355(7) . ?
C16 C17 1.376(6) . ?
C17 C19 1.516(6) . ?
